data_8100259
loop_
_publ_author_name
'Tinant, B.'
'Duliere, E.'
'Devillers, M.'
'Marchand-Brynaert, J.'

_publ_section_title
;
Crystal structure of dichloro-[1-diphenylphosphinyloxy-2,2-bis(diphenyl-
phosphinyloxymethyl)propane]ruthenium(II) solvate, 
C~82~H~78~Cl~4~O~6~P~6~Ru~2~ &#x00B7; 8CHCl~3~ &#x00B7; CH~3~OH &#x00B7; 
5H~2~O, a novel tridentate phosphinite-Ru complex used as a model of 
heterogenized oxidation catalyst
;
_journal_issue 1
_journal_name_full 'Zeitschrift f\"ur Kristallographie - New Crystal Structures'
_journal_page_first 59
_journal_page_last 62
_journal_volume 218
_journal_year 2003
_chemical_formula_moiety 'C82H78Cl4O6P6Ru2 8CHCl3 5H2O CH3OH'
_chemical_formula_structural
;
 (C82 H78 Cl4 O6 P6 Ru2)(CHCl3)8(CH3OH).5H2O
;
_chemical_formula_sum 'C91 H89 Cl28 O12 P6 Ru2'
_chemical_formula_weight 2755.18
_space_group_IT_number 14
_symmetry_cell_setting monoclinic
_symmetry_space_group_name_Hall '-P 2yab'
_symmetry_space_group_name_H-M 'P 1 21/a 1'
_cell_angle_alpha 90.00
_cell_angle_beta 114.54(3)
_cell_angle_gamma 90.00
_cell_formula_units_Z 4
_cell_length_a 21.984(7)
_cell_length_b 25.643(8)
_cell_length_c 23.102(7)
_cell_measurement_temperature 110(2)
_cell_volume 11847(6)
_diffrn_ambient_temperature 110(2)
_exptl_crystal_density_diffrn 1.545
_cod_original_sg_symbol_H-M ' P 21/a'
_cod_database_code 8100259

loop_
_symmetry_equiv_pos_as_xyz
'x, y, z'
'-x+1/2, y+1/2, -z'
'-x, -y, -z'
'x-1/2, -y-1/2, z'

loop_
_atom_site_label
_atom_site_type_symbol
_atom_site_fract_x
_atom_site_fract_y
_atom_site_fract_z
_atom_site_U_iso_or_equiv
_atom_site_adp_type
_atom_site_occupancy
_atom_site_symmetry_multiplicity
_atom_site_Wyckoff_symbol
_atom_site_calc_flag
_atom_site_refinement_flags
_atom_site_disorder_assembly
_atom_site_disorder_group
Ru1 Ru 0.43094(5) 0.59733(4) 0.23600(5) 0.0424(4) Uani 1 4 e d . . .
Cl1 Cl 0.50848(15) 0.52169(13) 0.25661(14) 0.0495(8) Uani 1 4 e d . . .
Cl2 Cl 0.50375(14) 0.62448(12) 0.18280(14) 0.0459(8) Uani 1 4 e d . . .
Cl3 Cl 0.53645(15) 0.62804(13) 0.32678(14) 0.0489(8) Uani 1 4 e d . . .
Ru2 Ru 0.60122(5) 0.58414(4) 0.27240(5) 0.0437(4) Uani 1 4 e d . . .
P1 P 0.34688(16) 0.56908(14) 0.14435(16) 0.0447(9) Uani 1 4 e d . . .
O2 O 0.2767(4) 0.5993(3) 0.1282(4) 0.045(2) Uani 1 4 e d . . .
C3 C 0.2179(6) 0.5806(6) 0.1337(7) 0.057(4) Uani 1 4 e d . . .
H3A H 0.2214 0.5433 0.1413 0.074(5) Uiso 1 4 e calc R . .
H3B H 0.1789 0.5872 0.0944 0.074(5) Uiso 1 4 e calc R . .
C4 C 0.2097(6) 0.6097(5) 0.1916(6) 0.050(3) Uani 1 4 e d . . .
C5 C 0.2356(6) 0.6654(5) 0.1959(6) 0.052(4) Uani 1 4 e d . . .
H5A H 0.2310 0.6766 0.1542 0.074(5) Uiso 1 4 e calc R . .
H5B H 0.2090 0.6884 0.2094 0.074(5) Uiso 1 4 e calc R . .
O6 O 0.3076(4) 0.6688(3) 0.2422(4) 0.052(2) Uani 1 4 e d . . .
P7 P 0.37290(16) 0.67313(14) 0.22630(16) 0.0459(9) Uani 1 4 e d . . .
P8 P 0.37897(17) 0.56267(14) 0.29431(17) 0.0492(9) Uani 1 4 e d . . .
O9 O 0.3012(4) 0.5516(3) 0.2547(4) 0.051(2) Uani 1 4 e d . . .
C10 C 0.2420(6) 0.5792(5) 0.2506(6) 0.052(3) Uani 1 4 e d . . .
H10A H 0.2542 0.6025 0.2867 0.074(5) Uiso 1 4 e calc R . .
H10B H 0.2100 0.5542 0.2531 0.074(5) Uiso 1 4 e calc R . .
C11 C 0.3559(6) 0.5840(5) 0.0700(6) 0.049(3) Uani 1 4 e d . . .
C12 C 0.3089(7) 0.6152(5) 0.0213(6) 0.056(4) Uani 1 4 e d . . .
H12 H 0.2737 0.6309 0.0271 0.074(5) Uiso 1 4 e calc R . .
C13 C 0.3159(8) 0.6220(6) -0.0357(6) 0.066(4) Uani 1 4 e d . . .
H13 H 0.2844 0.6413 -0.0685 0.074(5) Uiso 1 4 e calc R . .
C14 C 0.3675(8) 0.6008(6) -0.0433(6) 0.058(4) Uani 1 4 e d . . .
H14 H 0.3724 0.6070 -0.0808 0.074(5) Uiso 1 4 e calc R . .
C15 C 0.4146(7) 0.5695(6) 0.0038(7) 0.060(4) Uani 1 4 e d . . .
H15 H 0.4494 0.5542 -0.0031 0.074(5) Uiso 1 4 e calc R . .
C16 C 0.4090(6) 0.5614(5) 0.0609(6) 0.052(3) Uani 1 4 e d . . .
H16 H 0.4404 0.5412 0.0927 0.074(5) Uiso 1 4 e calc R . .
C17 C 0.3225(6) 0.4998(5) 0.1269(6) 0.048(3) Uani 1 4 e d . . .
C18 C 0.2626(6) 0.4883(6) 0.0747(6) 0.052(4) Uani 1 4 e d . . .
H18 H 0.2356 0.5154 0.0509 0.074(5) Uiso 1 4 e calc R . .
C19 C 0.2430(7) 0.4373(6) 0.0582(7) 0.062(4) Uani 1 4 e d . . .
H19 H 0.2025 0.4299 0.0242 0.074(5) Uiso 1 4 e calc R . .
C20 C 0.2844(8) 0.3972(6) 0.0930(7) 0.063(4) Uani 1 4 e d . . .
H20 H 0.2719 0.3627 0.0821 0.074(5) Uiso 1 4 e calc R . .
C21 C 0.3445(7) 0.4085(5) 0.1443(7) 0.056(4) Uani 1 4 e d . . .
H21 H 0.3720 0.3815 0.1678 0.074(5) Uiso 1 4 e calc R . .
C22 C 0.3636(6) 0.4595(5) 0.1606(6) 0.051(3) Uani 1 4 e d . . .
H22 H 0.4044 0.4668 0.1943 0.074(5) Uiso 1 4 e calc R . .
C23 C 0.3474(6) 0.7168(6) 0.1561(6) 0.055(4) Uani 1 4 e d . . .
C24 C 0.3065(6) 0.7597(5) 0.1541(6) 0.056(4) Uani 1 4 e d . . .
H24 H 0.2895 0.7642 0.1845 0.074(5) Uiso 1 4 e calc R . .
C25 C 0.2931(7) 0.7940(6) 0.1056(8) 0.078(5) Uani 1 4 e d . . .
H25 H 0.2655 0.8223 0.1030 0.074(5) Uiso 1 4 e calc R . .
C26 C 0.3181(8) 0.7894(7) 0.0595(8) 0.079(5) Uani 1 4 e d . . .
H26 H 0.3070 0.8139 0.0270 0.074(5) Uiso 1 4 e calc R . .
C27 C 0.3583(8) 0.7492(7) 0.0623(7) 0.073(5) Uani 1 4 e d . . .
H27 H 0.3764 0.7464 0.0325 0.074(5) Uiso 1 4 e calc R . .
C28 C 0.3736(6) 0.7106(6) 0.1116(6) 0.055(4) Uani 1 4 e d . . .
H28 H 0.4005 0.6821 0.1134 0.074(5) Uiso 1 4 e calc R . .
C29 C 0.4178(6) 0.7220(5) 0.2843(6) 0.049(3) Uani 1 4 e d . . .
C30 C 0.4741(7) 0.7450(5) 0.2792(7) 0.059(4) Uani 1 4 e d . . .
H30 H 0.4852 0.7350 0.2461 0.074(5) Uiso 1 4 e calc R . .
C31 C 0.5127(7) 0.7820(6) 0.3221(8) 0.079(5) Uani 1 4 e d . . .
H31 H 0.5496 0.7962 0.3181 0.074(5) Uiso 1 4 e calc R . .
C32 C 0.4960(8) 0.7983(6) 0.3722(7) 0.074(4) Uani 1 4 e d . . .
H32 H 0.5215 0.8233 0.4013 0.074(5) Uiso 1 4 e calc R . .
C33 C 0.4402(8) 0.7759(7) 0.3770(7) 0.075(5) Uani 1 4 e d . . .
H33 H 0.4288 0.7872 0.4094 0.074(5) Uiso 1 4 e calc R . .
C34 C 0.4008(7) 0.7375(5) 0.3356(6) 0.054(3) Uani 1 4 e d . . .
H34 H 0.3650 0.7225 0.3410 0.074(5) Uiso 1 4 e calc R . .
C35 C 0.3831(6) 0.5918(5) 0.3687(6) 0.050(3) Uani 1 4 e d . . .
C36 C 0.3431(7) 0.5719(6) 0.3962(6) 0.055(4) Uani 1 4 e d . . .
H36 H 0.3137 0.5450 0.3757 0.074(5) Uiso 1 4 e calc R . .
C37 C 0.3450(7) 0.5906(6) 0.4533(8) 0.066(4) Uani 1 4 e d . . .
H37 H 0.3183 0.5762 0.4716 0.074(5) Uiso 1 4 e calc R . .
C38 C 0.3887(7) 0.6319(7) 0.4821(7) 0.068(5) Uani 1 4 e d . . .
H38 H 0.3893 0.6463 0.5193 0.074(5) Uiso 1 4 e calc R . .
C39 C 0.4307(8) 0.6518(6) 0.4574(7) 0.070(4) Uani 1 4 e d . . .
H39 H 0.4606 0.6783 0.4783 0.074(5) Uiso 1 4 e calc R . .
C40 C 0.4274(7) 0.6313(6) 0.3992(6) 0.055(4) Uani 1 4 e d . . .
H40 H 0.4553 0.6445 0.3815 0.074(5) Uiso 1 4 e calc R . .
C41 C 0.4053(7) 0.4989(6) 0.3231(7) 0.056(4) Uani 1 4 e d . . .
C42 C 0.3685(9) 0.4531(6) 0.2948(7) 0.072(5) Uani 1 4 e d . . .
H42 H 0.3272 0.4561 0.2603 0.074(5) Uiso 1 4 e calc R . .
C43 C 0.3935(10) 0.4038(6) 0.3181(9) 0.080(5) Uani 1 4 e d . . .
H43 H 0.3696 0.3739 0.2991 0.074(5) Uiso 1 4 e calc R . .
C44 C 0.4570(11) 0.4002(7) 0.3723(10) 0.090(6) Uani 1 4 e d . . .
H44 H 0.4746 0.3677 0.3883 0.074(5) Uiso 1 4 e calc R . .
C45 C 0.4916(8) 0.4438(7) 0.4003(8) 0.077(5) Uani 1 4 e d . . .
H45 H 0.5324 0.4411 0.4354 0.074(5) Uiso 1 4 e calc R . .
C46 C 0.4659(8) 0.4926(6) 0.3766(7) 0.071(4) Uani 1 4 e d . . .
H46 H 0.4897 0.5221 0.3970 0.074(5) Uiso 1 4 e calc R . .
C47 C 0.1349(6) 0.6131(6) 0.1763(7) 0.062(4) Uani 1 4 e d . . .
H47A H 0.1123 0.6326 0.1378 0.074(5) Uiso 1 4 e calc R . .
H47B H 0.1291 0.6301 0.2107 0.074(5) Uiso 1 4 e calc R . .
H47C H 0.1164 0.5785 0.1710 0.074(5) Uiso 1 4 e calc R . .
P51 P 0.68163(17) 0.55196(15) 0.36402(16) 0.0509(9) Uani 1 4 e d . . .
O52 O 0.7543(4) 0.5754(4) 0.3802(4) 0.058(2) Uani 1 4 e d . . .
C53 C 0.8147(6) 0.5521(6) 0.3757(7) 0.060(4) Uani 1 4 e d . . .
H53A H 0.8093 0.5146 0.3704 0.074(5) Uiso 1 4 e calc R . .
H53B H 0.8540 0.5590 0.4146 0.074(5) Uiso 1 4 e calc R . .
C54 C 0.8242(7) 0.5758(6) 0.3184(7) 0.066(4) Uani 1 4 e d . . .
C55 C 0.8036(6) 0.6330(5) 0.3074(6) 0.053(3) Uani 1 4 e d . . .
H55A H 0.8095 0.6491 0.3474 0.074(5) Uiso 1 4 e calc R . .
H55B H 0.8319 0.6513 0.2911 0.074(5) Uiso 1 4 e calc R . .
O56 O 0.7345(4) 0.6375(3) 0.2625(4) 0.052(2) Uani 1 4 e d . . .
P57 P 0.66858(16) 0.65169(14) 0.27436(16) 0.0467(9) Uani 1 4 e d . . .
P58 P 0.64746(16) 0.53514(14) 0.21825(15) 0.0457(9) Uani 1 4 e d . . .
O59 O 0.7247(4) 0.5226(3) 0.2591(4) 0.052(2) Uani 1 4 e d . . .
C60 C 0.7872(6) 0.5437(6) 0.2587(6) 0.056(4) Uani 1 4 e d . . .
H60A H 0.7767 0.5654 0.2214 0.074(5) Uiso 1 4 e calc R . .
H60B H 0.8154 0.5152 0.2569 0.074(5) Uiso 1 4 e calc R . .
C61 C 0.6769(7) 0.5691(6) 0.4394(6) 0.058(4) Uani 1 4 e d . . .
C62 C 0.6242(7) 0.5469(6) 0.4492(7) 0.069(4) Uani 1 4 e d . . .
H62 H 0.5931 0.5258 0.4183 0.074(5) Uiso 1 4 e calc R . .
C63 C 0.6189(9) 0.5568(7) 0.5070(8) 0.081(5) Uani 1 4 e d . . .
H63 H 0.5825 0.5441 0.5132 0.074(5) Uiso 1 4 e calc R . .
C64 C 0.6655(11) 0.5841(10) 0.5524(9) 0.111(8) Uani 1 4 e d . . .
H64 H 0.6623 0.5887 0.5910 0.074(5) Uiso 1 4 e calc R . .
C65 C 0.7197(10) 0.6064(8) 0.5439(8) 0.105(7) Uani 1 4 e d . . .
H65 H 0.7513 0.6261 0.5762 0.074(5) Uiso 1 4 e calc R . .
C66 C 0.7257(9) 0.5985(8) 0.4854(7) 0.088(6) Uani 1 4 e d . . .
H66 H 0.7611 0.6126 0.4786 0.074(5) Uiso 1 4 e calc R . .
C67 C 0.6925(7) 0.4809(5) 0.3809(6) 0.051(3) Uani 1 4 e d . . .
C68 C 0.6403(7) 0.4459(6) 0.3495(7) 0.058(4) Uani 1 4 e d . . .
H68 H 0.6006 0.4570 0.3169 0.074(5) Uiso 1 4 e calc R . .
C69 C 0.6493(8) 0.3948(6) 0.3681(8) 0.071(4) Uani 1 4 e d . . .
H69 H 0.6142 0.3719 0.3465 0.074(5) Uiso 1 4 e calc R . .
C70 C 0.7025(8) 0.3751(7) 0.4135(7) 0.069(4) Uani 1 4 e d . . .
H70 H 0.7051 0.3399 0.4239 0.074(5) Uiso 1 4 e calc R . .
C71 C 0.7556(10) 0.4092(7) 0.4459(8) 0.081(5) Uani 1 4 e d . . .
H71 H 0.7947 0.3966 0.4780 0.074(5) Uiso 1 4 e calc R . .
C72 C 0.7500(7) 0.4630(7) 0.4297(7) 0.068(4) Uani 1 4 e d . . .
H72 H 0.7848 0.4859 0.4518 0.074(5) Uiso 1 4 e calc R . .
C73 C 0.6986(6) 0.6980(5) 0.3407(6) 0.052(3) Uani 1 4 e d . . .
C74 C 0.6801(7) 0.6979(6) 0.3894(6) 0.062(4) Uani 1 4 e d . . .
H74 H 0.6514 0.6721 0.3918 0.074(5) Uiso 1 4 e calc R . .
C75 C 0.7032(9) 0.7354(8) 0.4353(9) 0.100(6) Uani 1 4 e d . . .
H75 H 0.6921 0.7331 0.4700 0.074(5) Uiso 1 4 e calc R . .
C76 C 0.7425(9) 0.7770(7) 0.4326(8) 0.088(6) Uani 1 4 e d . . .
H76 H 0.7550 0.8034 0.4630 0.074(5) Uiso 1 4 e calc R . .
C77 C 0.7620(8) 0.7780(7) 0.3844(8) 0.088(5) Uani 1 4 e d . . .
H77 H 0.7909 0.8039 0.3829 0.074(5) Uiso 1 4 e calc R . .
C78 C 0.7381(7) 0.7392(6) 0.3355(7) 0.065(4) Uani 1 4 e d . . .
H78 H 0.7486 0.7413 0.3005 0.074(5) Uiso 1 4 e calc R . .
C79 C 0.6320(6) 0.6967(5) 0.2084(6) 0.054(4) Uani 1 4 e d . . .
C80 C 0.6462(7) 0.6957(6) 0.1554(7) 0.064(4) Uani 1 4 e d . . .
H80 H 0.6791 0.6736 0.1539 0.074(5) Uiso 1 4 e calc R . .
C81 C 0.6101(9) 0.7288(7) 0.1034(7) 0.079(5) Uani 1 4 e d . . .
H81 H 0.6178 0.7274 0.0668 0.074(5) Uiso 1 4 e calc R . .
C82 C 0.5640(8) 0.7629(6) 0.1066(8) 0.071(4) Uani 1 4 e d . . .
H82 H 0.5412 0.7849 0.0724 0.074(5) Uiso 1 4 e calc R . .
C83 C 0.5514(7) 0.7651(6) 0.1571(8) 0.072(4) Uani 1 4 e d . . .
H83 H 0.5185 0.7878 0.1574 0.074(5) Uiso 1 4 e calc R . .
C84 C 0.5858(7) 0.7347(6) 0.2100(8) 0.065(4) Uani 1 4 e d . . .
H84 H 0.5786 0.7391 0.2467 0.074(5) Uiso 1 4 e calc R . .
C85 C 0.6423(6) 0.5527(5) 0.1393(5) 0.043(3) Uani 1 4 e d . . .
C86 C 0.6836(6) 0.5259(5) 0.1157(6) 0.051(3) Uani 1 4 e d . . .
H86 H 0.7133 0.5010 0.1414 0.074(5) Uiso 1 4 e calc R . .
C87 C 0.6818(7) 0.5349(6) 0.0576(6) 0.059(4) Uani 1 4 e d . . .
H87 H 0.7101 0.5172 0.0436 0.074(5) Uiso 1 4 e calc R . .
C88 C 0.6343(7) 0.5730(6) 0.0176(7) 0.063(4) Uani 1 4 e d . . .
H88 H 0.6330 0.5816 -0.0220 0.074(5) Uiso 1 4 e calc R . .
C89 C 0.5915(7) 0.5963(5) 0.0388(7) 0.063(4) Uani 1 4 e d . . .
H89 H 0.5587 0.6189 0.0122 0.074(5) Uiso 1 4 e calc R . .
C90 C 0.5965(7) 0.5865(6) 0.1003(6) 0.055(4) Uani 1 4 e d . . .
H90 H 0.5678 0.6034 0.1144 0.074(5) Uiso 1 4 e calc R . .
C91 C 0.6180(7) 0.4662(5) 0.1998(6) 0.050(3) Uani 1 4 e d . . .
C92 C 0.5515(7) 0.4571(6) 0.1618(6) 0.056(4) Uani 1 4 e d . . .
H92 H 0.5220 0.4845 0.1437 0.074(5) Uiso 1 4 e calc R . .
C93 C 0.5295(7) 0.4053(6) 0.1512(7) 0.062(4) Uani 1 4 e d . . .
H93 H 0.4845 0.3982 0.1274 0.074(5) Uiso 1 4 e calc R . .
C94 C 0.5738(8) 0.3648(6) 0.1756(7) 0.064(4) Uani 1 4 e d . . .
H94 H 0.5587 0.3306 0.1668 0.074(5) Uiso 1 4 e calc R . .
C95 C 0.6399(8) 0.3746(6) 0.2129(7) 0.065(4) Uani 1 4 e d . . .
H95 H 0.6694 0.3468 0.2290 0.074(5) Uiso 1 4 e calc R . .
C96 C 0.6636(7) 0.4252(6) 0.2268(7) 0.058(4) Uani 1 4 e d . . .
H96 H 0.7082 0.4319 0.2532 0.074(5) Uiso 1 4 e calc R . .
C97 C 0.8986(6) 0.5728(6) 0.3332(7) 0.065(4) Uani 1 4 e d . . .
H97A H 0.9132 0.5372 0.3409 0.074(5) Uiso 1 4 e calc R . .
H97B H 0.9235 0.5934 0.3702 0.074(5) Uiso 1 4 e calc R . .
H97C H 0.9058 0.5860 0.2976 0.074(5) Uiso 1 4 e calc R . .
Cl4 Cl 0.0114(2) 0.33680(17) 0.1815(2) 0.0804(12) Uani 1 4 e d . . .
C100 C 0.9360(8) 0.5671(9) 0.1502(7) 0.119(7) Uani 1 4 e d D . .
H100 H 0.9537 0.5315 0.1585 0.074(5) Uiso 1 4 e calc R . .
Cl5 Cl 0.8492(2) 0.5644(2) 0.1314(2) 0.0968(15) Uani 1 4 e d D . .
Cl6 Cl 0.9478(3) 0.5911(3) 0.0851(2) 0.139(3) Uani 1 4 e d D . .
Cl7 Cl 0.9787(3) 0.6036(3) 0.2161(3) 0.146(3) Uani 1 4 e d D . .
C200 C 0.9305(11) 0.4013(6) 0.0486(10) 0.119(7) Uani 1 4 e d D . .
H200 H 0.9695 0.3918 0.0874 0.074(5) Uiso 1 4 e calc R . .
Cl8 Cl 0.8730(3) 0.4351(2) 0.0686(2) 0.1160(18) Uani 1 4 e d D . .
Cl9 Cl 0.9560(3) 0.4403(3) 0.0001(3) 0.133(2) Uani 1 4 e d D . .
Cl10 Cl 0.8900(4) 0.3429(3) 0.0064(3) 0.146(2) Uani 1 4 e d D . .
C300 C 0.1256(9) 0.5523(7) 0.3609(9) 0.118(7) Uani 1 4 e d D . .
H300 H 0.1009 0.5402 0.3171 0.074(5) Uiso 1 4 e calc R . .
Cl11 Cl 0.1898(3) 0.5093(2) 0.4021(3) 0.1119(17) Uani 1 4 e d D . .
Cl12 Cl 0.1581(3) 0.6162(3) 0.3610(3) 0.127(2) Uani 1 4 e d D . .
Cl13 Cl 0.0710(3) 0.5574(3) 0.3990(4) 0.174(3) Uani 1 4 e d D . .
C400 C 0.3952(11) 0.2500(8) 0.1265(11) 0.182(14) Uani 1 4 e d D . .
H400 H 0.4204 0.2184 0.1269 0.074(5) Uiso 1 4 e calc R . .
Cl14 Cl 0.3984(3) 0.2948(2) 0.0738(3) 0.127(2) Uani 1 4 e d D . .
Cl15 Cl 0.3146(4) 0.2360(3) 0.1167(5) 0.185(3) Uani 1 4 e d D . .
Cl16 Cl 0.4299(7) 0.2842(4) 0.2058(5) 0.276(7) Uani 1 4 e d D . .
C500 C 0.9034(8) 0.3942(6) 0.2331(8) 0.100(6) Uani 1 4 e d D . .
H500 H 0.9200 0.3818 0.2022 0.074(5) Uiso 1 4 e calc R . .
Cl17 Cl 0.8170(3) 0.4034(3) 0.1933(3) 0.128(2) Uani 1 4 e d D . .
Cl18 Cl 0.9459(3) 0.4525(2) 0.2674(3) 0.133(2) Uani 1 4 e d D . .
Cl19 Cl 0.9208(4) 0.3462(3) 0.2926(4) 0.170(3) Uani 1 4 e d D . .
C600 C 0.0925(10) 0.2828(7) 0.1012(9) 0.147(10) Uani 1 4 e d D . .
H600 H 0.0686 0.2934 0.1269 0.074(5) Uiso 1 4 e calc R . .
Cl20 Cl 0.0948(4) 0.3335(2) 0.0513(3) 0.138(2) Uani 1 4 e d D . .
Cl21 Cl 0.0529(5) 0.2276(3) 0.0520(4) 0.165(3) Uani 1 4 e d D . .
Cl22 Cl 0.1735(5) 0.2650(7) 0.1485(8) 0.365(11) Uani 1 4 e d D . .
C700 C 0.1299(11) 0.4249(9) 0.2073(11) 0.41(5) Uani 1 4 e d D . .
H700 H 0.1069 0.3912 0.1971 0.074(5) Uiso 1 4 e calc R . .
Cl23 Cl 0.0794(4) 0.4751(4) 0.2100(7) 0.243(5) Uani 1 4 e d D . .
Cl24 Cl 0.1588(8) 0.4435(5) 0.1546(5) 0.303(9) Uani 1 4 e d D . .
Cl25 Cl 0.1922(6) 0.4275(5) 0.2834(4) 0.255(6) Uani 1 4 e d D . .
C800 C 0.5842(11) 0.2193(8) 0.3260(12) 0.148(9) Uani 1 4 e d D . .
H800 H 0.5483 0.2141 0.2835 0.074(5) Uiso 1 4 e calc R . .
Cl26 Cl 0.5527(5) 0.2560(4) 0.3690(5) 0.217(4) Uani 1 4 e d D . .
Cl27 Cl 0.6483(6) 0.2492(5) 0.3169(8) 0.325(9) Uani 1 4 e d D . .
Cl28 Cl 0.6098(7) 0.1555(6) 0.3618(7) 0.319(8) Uani 1 4 e d D . .
OW1 O 1.0042(6) 0.3688(4) 0.4831(4) 0.081(3) Uani 1 4 e d . . .
OW2 O 1.0824(7) 0.4294(6) 0.4428(5) 0.132(6) Uani 1 4 e d . . .
OW3 O 1.1162(6) 0.3331(6) 0.5055(5) 0.121(5) Uani 1 4 e d . . .
OW4 O 0.8188(9) 0.3100(6) 0.3863(14) 0.251(14) Uani 1 4 e d . . .
OW5 O 0.3196(10) 0.2651(6) 0.3013(10) 0.170(7) Uani 1 4 e d . . .
O900 O 0.3896(11) 0.2779(9) 0.4418(12) 0.201(11) Uani 1 4 e d D . .
C900 C 0.4251(14) 0.2613(8) 0.4070(14) 0.220(18) Uani 1 4 e d DU . .
H90A H 0.4582 0.2870 0.4103 0.074(5) Uiso 1 4 e calc R . .
H90B H 0.3948 0.2569 0.3632 0.074(5) Uiso 1 4 e calc R . .
H90C H 0.4467 0.2287 0.4238 0.074(5) Uiso 1 4 e calc R . .

loop_
_atom_site_aniso_label
_atom_site_aniso_U_11
_atom_site_aniso_U_22
_atom_site_aniso_U_33
_atom_site_aniso_U_23
_atom_site_aniso_U_13
_atom_site_aniso_U_12
Ru1 0.0376(7) 0.0528(7) 0.0406(7) 0.0019(5) 0.0200(5) 0.0011(5)
Cl1 0.0447(18) 0.057(2) 0.052(2) 0.0021(16) 0.0257(16) 0.0019(15)
Cl2 0.0413(17) 0.058(2) 0.0420(18) 0.0002(15) 0.0207(15) -0.0011(15)
Cl3 0.0442(18) 0.065(2) 0.0426(18) -0.0042(16) 0.0230(16) 0.0014(15)
Ru2 0.0384(7) 0.0581(7) 0.0382(7) -0.0008(5) 0.0193(5) 0.0004(5)
P1 0.0370(19) 0.057(2) 0.045(2) 0.0002(17) 0.0213(17) 0.0002(16)
O2 0.033(5) 0.058(5) 0.046(5) -0.002(4) 0.018(4) 0.005(4)
C3 0.034(8) 0.079(10) 0.064(9) -0.024(8) 0.028(7) -0.011(7)
C4 0.033(7) 0.061(9) 0.059(9) -0.009(7) 0.022(7) -0.002(7)
C5 0.037(8) 0.063(9) 0.061(9) -0.010(7) 0.024(7) 0.005(6)
O6 0.047(5) 0.061(6) 0.058(6) 0.003(5) 0.033(5) 0.004(4)
P7 0.0368(18) 0.059(2) 0.044(2) 0.0020(17) 0.0193(16) 0.0019(16)
P8 0.049(2) 0.056(2) 0.051(2) 0.0028(17) 0.0291(18) 0.0021(17)
O9 0.049(5) 0.059(6) 0.052(5) -0.001(4) 0.027(5) 0.001(4)
C10 0.051(8) 0.056(9) 0.057(9) 0.005(7) 0.032(7) 0.005(7)
C11 0.046(8) 0.060(9) 0.043(8) -0.006(7) 0.021(7) -0.007(7)
C12 0.057(9) 0.064(9) 0.045(9) 0.017(7) 0.020(8) 0.003(7)
C13 0.086(11) 0.064(10) 0.035(8) 0.004(7) 0.012(8) 0.008(9)
C14 0.081(11) 0.073(10) 0.028(8) -0.009(7) 0.030(8) -0.008(9)
C15 0.061(9) 0.070(10) 0.060(10) -0.026(8) 0.034(9) -0.026(8)
C16 0.049(8) 0.067(9) 0.041(8) -0.004(7) 0.021(7) 0.000(7)
C17 0.050(8) 0.051(8) 0.043(8) -0.005(7) 0.019(7) -0.004(7)
C18 0.037(8) 0.073(11) 0.054(9) 0.001(8) 0.026(7) -0.004(7)
C19 0.052(9) 0.070(11) 0.060(9) -0.015(9) 0.020(8) -0.006(9)
C20 0.070(11) 0.060(10) 0.078(11) -0.014(9) 0.050(10) -0.021(9)
C21 0.059(10) 0.056(10) 0.066(10) 0.000(7) 0.037(9) 0.001(7)
C22 0.045(8) 0.058(10) 0.052(8) -0.007(7) 0.022(7) -0.010(7)
C23 0.043(8) 0.077(10) 0.049(8) 0.007(7) 0.022(7) -0.002(7)
C24 0.044(8) 0.068(10) 0.054(9) 0.018(8) 0.018(7) 0.018(7)
C25 0.063(10) 0.072(11) 0.103(13) 0.028(10) 0.038(10) 0.023(8)
C26 0.075(11) 0.096(13) 0.077(11) 0.027(10) 0.042(10) 0.025(10)
C27 0.068(10) 0.101(13) 0.063(10) 0.023(9) 0.040(9) 0.016(10)
C28 0.049(8) 0.073(10) 0.044(8) 0.000(7) 0.019(7) -0.005(7)
C29 0.051(8) 0.044(8) 0.048(8) -0.002(6) 0.018(7) 0.005(6)
C30 0.053(9) 0.063(9) 0.063(9) -0.013(8) 0.025(8) -0.003(8)
C31 0.053(9) 0.070(11) 0.116(14) -0.019(10) 0.038(10) -0.019(8)
C32 0.074(11) 0.065(10) 0.064(10) -0.027(8) 0.011(9) -0.003(9)
C33 0.058(10) 0.099(13) 0.052(9) -0.017(9) 0.005(8) 0.017(10)
C34 0.053(8) 0.058(9) 0.043(8) 0.001(7) 0.013(7) 0.011(7)
C35 0.043(8) 0.063(9) 0.044(8) 0.005(7) 0.018(7) 0.015(7)
C36 0.059(9) 0.076(10) 0.047(9) 0.012(7) 0.038(8) 0.008(7)
C37 0.043(9) 0.087(12) 0.070(11) 0.027(9) 0.025(8) 0.017(8)
C38 0.060(10) 0.103(13) 0.047(9) 0.029(9) 0.027(8) 0.040(10)
C39 0.081(11) 0.067(10) 0.082(11) 0.024(9) 0.054(10) 0.023(8)
C40 0.061(9) 0.067(10) 0.045(8) 0.012(7) 0.031(8) 0.014(8)
C41 0.053(9) 0.062(10) 0.068(10) 0.004(8) 0.039(9) 0.007(8)
C42 0.097(12) 0.078(12) 0.064(10) 0.012(9) 0.055(10) 0.024(10)
C43 0.115(15) 0.063(12) 0.081(13) 0.003(9) 0.060(13) -0.010(10)
C44 0.122(17) 0.062(12) 0.116(17) 0.035(12) 0.079(15) 0.031(12)
C45 0.066(10) 0.084(13) 0.084(12) 0.024(11) 0.036(10) 0.009(10)
C46 0.079(11) 0.060(10) 0.074(11) 0.026(9) 0.032(10) 0.012(8)
C47 0.039(8) 0.087(11) 0.068(10) -0.013(8) 0.031(7) -0.013(7)
P51 0.044(2) 0.069(2) 0.043(2) 0.0019(18) 0.0216(17) 0.0066(17)
O52 0.036(5) 0.083(7) 0.055(6) -0.002(5) 0.018(5) 0.000(5)
C53 0.048(8) 0.084(11) 0.064(9) -0.014(8) 0.040(8) 0.001(7)
C54 0.050(9) 0.082(11) 0.066(10) 0.004(9) 0.024(8) -0.003(8)
C55 0.032(7) 0.067(10) 0.053(8) -0.009(7) 0.011(7) -0.005(6)
O56 0.043(5) 0.069(6) 0.044(5) -0.003(4) 0.019(5) -0.001(4)
P57 0.0376(19) 0.063(2) 0.042(2) -0.0049(17) 0.0187(16) -0.0016(16)
P58 0.0389(19) 0.060(2) 0.040(2) -0.0017(17) 0.0183(16) -0.0007(16)
O59 0.041(5) 0.071(6) 0.041(5) -0.011(4) 0.015(4) -0.008(4)
C60 0.037(8) 0.074(10) 0.052(9) -0.012(8) 0.012(7) 0.000(7)
C61 0.047(8) 0.092(11) 0.040(8) -0.006(8) 0.024(8) 0.000(8)
C62 0.068(10) 0.101(12) 0.049(9) 0.013(8) 0.036(8) 0.002(9)
C63 0.079(12) 0.125(15) 0.056(11) 0.013(10) 0.046(10) 0.006(11)
C64 0.090(15) 0.20(2) 0.051(12) 0.006(14) 0.043(12) 0.037(15)
C65 0.095(14) 0.159(19) 0.047(11) -0.034(11) 0.016(10) -0.007(13)
C66 0.068(11) 0.156(17) 0.047(10) -0.010(11) 0.030(9) 0.017(11)
C67 0.059(9) 0.053(8) 0.039(8) 0.002(7) 0.019(7) 0.005(8)
C68 0.053(9) 0.062(10) 0.062(9) 0.020(8) 0.027(8) 0.024(8)
C69 0.065(11) 0.069(11) 0.094(13) 0.011(10) 0.048(11) 0.001(9)
C70 0.067(11) 0.089(12) 0.051(10) 0.017(9) 0.024(9) 0.018(10)
C71 0.097(14) 0.103(15) 0.063(11) 0.033(11) 0.053(11) 0.044(12)
C72 0.059(10) 0.091(12) 0.058(10) 0.013(9) 0.030(9) 0.022(9)
C73 0.052(8) 0.047(8) 0.059(9) -0.008(7) 0.026(7) -0.003(7)
C74 0.073(10) 0.078(10) 0.048(8) -0.027(8) 0.040(8) -0.027(8)
C75 0.110(14) 0.134(16) 0.098(14) -0.041(13) 0.085(13) -0.030(13)
C76 0.109(13) 0.099(13) 0.082(12) -0.054(10) 0.067(11) -0.062(11)
C77 0.077(11) 0.091(13) 0.095(13) -0.037(11) 0.036(11) -0.041(10)
C78 0.062(9) 0.072(10) 0.058(9) -0.016(8) 0.020(8) -0.009(8)
C79 0.032(7) 0.063(9) 0.062(9) -0.007(7) 0.017(7) -0.011(7)
C80 0.059(9) 0.078(11) 0.062(10) -0.003(9) 0.032(8) -0.012(8)
C81 0.106(14) 0.084(12) 0.045(10) -0.007(9) 0.030(10) -0.040(11)
C82 0.066(11) 0.063(11) 0.074(12) 0.011(9) 0.019(9) -0.007(9)
C83 0.048(9) 0.075(11) 0.082(12) 0.032(10) 0.015(9) 0.003(8)
C84 0.057(9) 0.066(10) 0.076(11) 0.002(9) 0.032(9) -0.013(8)
C85 0.033(7) 0.071(9) 0.024(7) 0.006(7) 0.012(6) -0.004(7)
C86 0.046(8) 0.071(10) 0.038(8) -0.010(7) 0.019(7) -0.004(7)
C87 0.050(8) 0.083(11) 0.046(9) -0.022(8) 0.021(7) -0.008(8)
C88 0.074(10) 0.078(10) 0.056(9) -0.006(8) 0.046(9) -0.005(9)
C89 0.055(9) 0.064(10) 0.071(11) 0.001(8) 0.026(8) -0.003(7)
C90 0.054(9) 0.084(11) 0.036(8) -0.005(8) 0.027(7) -0.016(8)
C91 0.051(9) 0.063(9) 0.041(8) 0.004(7) 0.024(7) 0.002(7)
C92 0.056(10) 0.061(10) 0.059(9) -0.012(7) 0.033(8) 0.000(7)
C93 0.056(9) 0.084(12) 0.055(9) -0.015(8) 0.032(8) -0.016(9)
C94 0.074(11) 0.056(10) 0.080(11) -0.023(8) 0.050(10) -0.018(9)
C95 0.083(12) 0.062(11) 0.059(10) -0.010(8) 0.039(9) -0.001(9)
C96 0.058(9) 0.070(11) 0.059(9) 0.015(8) 0.036(8) 0.018(8)
C97 0.050(9) 0.091(11) 0.054(9) -0.004(8) 0.021(7) 0.008(8)
Cl4 0.075(3) 0.088(3) 0.081(3) -0.004(2) 0.035(2) -0.006(2)
C100 0.108(16) 0.17(2) 0.083(14) -0.002(14) 0.043(13) 0.001(15)
Cl5 0.069(3) 0.142(4) 0.090(3) -0.011(3) 0.043(3) -0.029(3)
Cl6 0.080(3) 0.273(8) 0.074(3) 0.000(4) 0.041(3) -0.048(4)
Cl7 0.109(4) 0.248(8) 0.078(3) -0.025(4) 0.037(3) -0.082(5)
C200 0.16(2) 0.097(15) 0.109(16) 0.011(13) 0.062(16) -0.003(14)
Cl8 0.110(4) 0.149(5) 0.092(4) 0.008(3) 0.045(3) 0.040(4)
Cl9 0.113(4) 0.178(6) 0.117(4) 0.027(4) 0.056(4) -0.025(4)
Cl10 0.170(6) 0.136(5) 0.113(4) -0.003(4) 0.040(4) 0.023(4)
C300 0.114(16) 0.14(2) 0.082(14) 0.003(13) 0.026(13) 0.039(15)
Cl11 0.092(3) 0.137(5) 0.101(4) -0.003(3) 0.034(3) 0.009(3)
Cl12 0.109(4) 0.181(6) 0.111(4) 0.051(4) 0.064(4) 0.057(4)
Cl13 0.084(4) 0.217(8) 0.244(9) 0.021(7) 0.091(5) 0.007(4)
C400 0.24(3) 0.107(19) 0.29(4) 0.04(2) 0.20(3) 0.05(2)
Cl14 0.196(6) 0.086(3) 0.147(5) -0.024(3) 0.119(5) -0.034(4)
Cl15 0.133(5) 0.170(7) 0.269(10) 0.041(7) 0.099(7) -0.025(5)
Cl16 0.49(2) 0.182(9) 0.218(10) 0.089(8) 0.208(13) 0.192(11)
C500 0.111(15) 0.094(14) 0.108(15) 0.013(11) 0.058(13) 0.013(11)
Cl17 0.086(4) 0.158(5) 0.129(5) -0.024(4) 0.033(3) 0.023(3)
Cl18 0.115(4) 0.134(5) 0.147(5) -0.032(4) 0.051(4) -0.005(4)
Cl19 0.199(8) 0.164(7) 0.161(6) 0.040(5) 0.087(6) 0.019(6)
C600 0.23(3) 0.105(17) 0.17(2) 0.032(16) 0.15(2) 0.067(18)
Cl20 0.196(7) 0.086(4) 0.173(6) -0.009(4) 0.116(6) -0.008(4)
Cl21 0.250(9) 0.132(6) 0.154(6) 0.001(5) 0.123(7) -0.027(6)
Cl22 0.118(7) 0.53(3) 0.396(19) 0.264(19) 0.051(9) 0.092(11)
C700 0.35(5) 0.44(6) 0.66(9) -0.50(7) 0.44(6) -0.35(5)
Cl23 0.131(6) 0.168(8) 0.391(17) -0.011(9) 0.069(9) -0.011(6)
Cl24 0.51(2) 0.280(12) 0.234(11) -0.136(9) 0.266(14) -0.253(14)
Cl25 0.256(12) 0.305(13) 0.134(7) -0.003(8) 0.011(7) -0.126(11)
C800 0.122(19) 0.18(3) 0.13(2) -0.040(19) 0.040(17) 0.004(19)
Cl26 0.251(10) 0.184(8) 0.172(7) -0.073(7) 0.045(7) -0.003(7)
Cl27 0.263(13) 0.268(13) 0.50(2) -0.211(15) 0.218(16) -0.158(11)
Cl28 0.231(12) 0.319(17) 0.301(16) 0.014(13) 0.006(11) 0.096(12)
OW1 0.142(10) 0.077(7) 0.018(5) 0.020(5) 0.026(6) 0.003(7)
OW2 0.143(12) 0.142(12) 0.055(7) 0.014(8) -0.016(8) -0.077(10)
OW3 0.110(9) 0.194(14) 0.051(7) 0.006(8) 0.026(7) -0.080(10)
OW4 0.183(16) 0.117(12) 0.59(4) -0.170(19) 0.29(2) -0.041(11)
OW5 0.198(18) 0.097(11) 0.223(19) 0.030(12) 0.095(16) -0.023(11)
O900 0.184(18) 0.21(2) 0.30(3) 0.015(18) 0.20(2) -0.031(15)
C900 0.21(3) 0.062(15) 0.29(4) 0.015(19) 0.02(3) -0.111(19)

loop_
_geom_bond_atom_site_label_1
_geom_bond_atom_site_label_2
_geom_bond_distance
_geom_bond_site_symmetry_2
_geom_bond_publ_flag
Ru1 P1 2.274(4) . ?
Ru1 P8 2.278(3) . ?
Ru1 P7 2.285(4) . ?
Ru1 Cl2 2.488(3) . ?
Ru1 Cl1 2.494(3) . ?
Ru1 Cl3 2.522(3) . ?
Cl1 Ru2 2.497(3) . ?
Cl2 Ru2 2.502(3) . ?
Cl3 Ru2 2.522(3) . ?
Ru2 P57 2.267(4) . ?
Ru2 P51 2.275(4) . ?
Ru2 P58 2.288(3) . ?
P1 O2 1.626(8) . ?
P1 C11 1.849(13) . ?
P1 C17 1.850(13) . ?
O2 C3 1.433(14) . ?
C3 C4 1.606(17) . ?
C3 H3A 0.9700 . ?
C3 H3B 0.9700 . ?
C4 C10 1.473(18) . ?
C4 C5 1.523(18) . ?
C4 C47 1.534(17) . ?
C5 O6 1.502(15) . ?
C5 H5A 0.9700 . ?
C5 H5B 0.9700 . ?
O6 P7 1.626(8) . ?
P7 C29 1.800(13) . ?
P7 C23 1.855(13) . ?
P8 O9 1.595(9) . ?
P8 C41 1.770(15) . ?
P8 C35 1.842(13) . ?
O9 C10 1.450(14) . ?
C10 H10A 0.9700 . ?
C10 H10B 0.9700 . ?
C11 C16 1.396(17) . ?
C11 C12 1.416(18) . ?
C12 C13 1.398(19) . ?
C12 H12 0.9300 . ?
C13 C14 1.333(19) . ?
C13 H13 0.9300 . ?
C14 C15 1.40(2) . ?
C14 H14 0.9300 . ?
C15 C16 1.390(18) . ?
C15 H15 0.9300 . ?
C16 H16 0.9300 . ?
C17 C22 1.381(18) . ?
C17 C18 1.398(17) . ?
C18 C19 1.382(19) . ?
C18 H18 0.9300 . ?
C19 C20 1.39(2) . ?
C19 H19 0.9300 . ?
C20 C21 1.39(2) . ?
C20 H20 0.9300 . ?
C21 C22 1.377(18) . ?
C21 H21 0.9300 . ?
C22 H22 0.9300 . ?
C23 C28 1.381(17) . ?
C23 C24 1.409(18) . ?
C24 C25 1.359(19) . ?
C24 H24 0.9300 . ?
C25 C26 1.39(2) . ?
C25 H25 0.9300 . ?
C26 C27 1.34(2) . ?
C26 H26 0.9300 . ?
C27 C28 1.441(19) . ?
C27 H27 0.9300 . ?
C28 H28 0.9300 . ?
C29 C30 1.419(18) . ?
C29 C34 1.438(17) . ?
C30 C31 1.379(19) . ?
C30 H30 0.9300 . ?
C31 C32 1.41(2) . ?
C31 H31 0.9300 . ?
C32 C33 1.40(2) . ?
C32 H32 0.9300 . ?
C33 C34 1.40(2) . ?
C33 H33 0.9300 . ?
C34 H34 0.9300 . ?
C35 C36 1.377(18) . ?
C35 C40 1.380(18) . ?
C36 C37 1.39(2) . ?
C36 H36 0.9300 . ?
C37 C38 1.40(2) . ?
C37 H37 0.9300 . ?
C38 C39 1.37(2) . ?
C38 H38 0.9300 . ?
C39 C40 1.418(19) . ?
C39 H39 0.9300 . ?
C40 H40 0.9300 . ?
C41 C46 1.40(2) . ?
C41 C42 1.42(2) . ?
C42 C43 1.39(2) . ?
C42 H42 0.9300 . ?
C43 C44 1.44(2) . ?
C43 H43 0.9300 . ?
C44 C45 1.36(2) . ?
C44 H44 0.9300 . ?
C45 C46 1.39(2) . ?
C45 H45 0.9300 . ?
C46 H46 0.9300 . ?
C47 H47A 0.9600 . ?
C47 H47B 0.9600 . ?
C47 H47C 0.9600 . ?
P51 O52 1.598(9) . ?
P51 C61 1.841(13) . ?
P51 C67 1.859(13) . ?
O52 C53 1.500(14) . ?
C53 C54 1.545(19) . ?
C53 H53A 0.9700 . ?
C53 H53B 0.9700 . ?
C54 C60 1.520(19) . ?
C54 C55 1.525(19) . ?
C54 C97 1.528(19) . ?
C55 O56 1.444(14) . ?
C55 H55A 0.9700 . ?
C55 H55B 0.9700 . ?
O56 P57 1.625(8) . ?
P57 C79 1.812(14) . ?
P57 C73 1.831(13) . ?
P58 O59 1.596(9) . ?
P58 C85 1.835(11) . ?
P58 C91 1.870(14) . ?
O59 C60 1.481(14) . ?
C60 H60A 0.9700 . ?
C60 H60B 0.9700 . ?
C61 C66 1.38(2) . ?
C61 C62 1.391(19) . ?
C62 C63 1.41(2) . ?
C62 H62 0.9300 . ?
C63 C64 1.32(3) . ?
C63 H63 0.9300 . ?
C64 C65 1.41(3) . ?
C64 H64 0.9300 . ?
C65 C66 1.42(2) . ?
C65 H65 0.9300 . ?
C66 H66 0.9300 . ?
C67 C72 1.376(19) . ?
C67 C68 1.399(19) . ?
C68 C69 1.37(2) . ?
C68 H68 0.9300 . ?
C69 C70 1.31(2) . ?
C69 H69 0.9300 . ?
C70 C71 1.40(2) . ?
C70 H70 0.9300 . ?
C71 C72 1.42(2) . ?
C71 H71 0.9300 . ?
C72 H72 0.9300 . ?
C73 C74 1.345(17) . ?
C73 C78 1.406(19) . ?
C74 C75 1.36(2) . ?
C74 H74 0.9300 . ?
C75 C76 1.39(2) . ?
C75 H75 0.9300 . ?
C76 C77 1.35(2) . ?
C76 H76 0.9300 . ?
C77 C78 1.43(2) . ?
C77 H77 0.9300 . ?
C78 H78 0.9300 . ?
C79 C80 1.385(18) . ?
C79 C84 1.420(19) . ?
C80 C81 1.41(2) . ?
C80 H80 0.9300 . ?
C81 C82 1.36(2) . ?
C81 H81 0.9300 . ?
C82 C83 1.31(2) . ?
C82 H82 0.9300 . ?
C83 C84 1.38(2) . ?
C83 H83 0.9300 . ?
C84 H84 0.9300 . ?
C85 C90 1.350(18) . ?
C85 C86 1.418(17) . ?
C86 C87 1.346(18) . ?
C86 H86 0.9300 . ?
C87 C88 1.45(2) . ?
C87 H87 0.9300 . ?
C88 C89 1.367(19) . ?
C88 H88 0.9300 . ?
C89 C90 1.401(19) . ?
C89 H89 0.9300 . ?
C90 H90 0.9300 . ?
C91 C92 1.378(18) . ?
C91 C96 1.408(18) . ?
C92 C93 1.399(19) . ?
C92 H92 0.9300 . ?
C93 C94 1.37(2) . ?
C93 H93 0.9300 . ?
C94 C95 1.37(2) . ?
C94 H94 0.9300 . ?
C95 C96 1.39(2) . ?
C95 H95 0.9300 . ?
C96 H96 0.9300 . ?
C97 H97A 0.9600 . ?
C97 H97B 0.9600 . ?
C97 H97C 0.9600 . ?
C100 Cl7 1.700(17) . ?
C100 Cl6 1.742(17) . ?
C100 Cl5 1.774(17) . ?
C100 H100 0.9800 . ?
C200 Cl8 1.746(18) . ?
C200 Cl9 1.757(17) . ?
C200 Cl10 1.807(18) . ?
C200 H200 0.9800 . ?
C300 Cl11 1.732(16) . ?
C300 Cl13 1.764(17) . ?
C300 Cl12 1.787(19) . ?
C300 H300 0.9800 . ?
C400 Cl14 1.70(2) . ?
C400 Cl15 1.73(2) . ?
C400 Cl16 1.88(2) . ?
C400 H400 0.9800 . ?
C500 Cl17 1.749(16) . ?
C500 Cl19 1.765(16) . ?
C500 Cl18 1.766(17) . ?
C500 H500 0.9800 . ?
C600 Cl22 1.72(2) . ?
C600 Cl20 1.752(17) . ?
C600 Cl21 1.797(19) . ?
C600 H600 0.9800 . ?
C700 Cl24 1.66(2) . ?
C700 Cl23 1.72(2) . ?
C700 Cl25 1.72(2) . ?
C700 H700 0.9800 . ?
C800 Cl27 1.69(2) . ?
C800 Cl26 1.711(19) . ?
C800 Cl28 1.81(2) . ?
C800 H800 0.9800 . ?
O900 C900 1.40(2) . ?
C900 H90A 0.9600 . ?
C900 H90B 0.9600 . ?
C900 H90C 0.9600 . ?
